data_7106720
loop_
_publ_author_name
'Shan Jiang'
'John Bacsa'
'Xiaofeng Wu'
'James T. A. Jones'
'Robert Dawson'
'Abbie Trewin'
'Dave J. Adams'
'Andrew I. Cooper'

_publ_section_title
;
 Selective gas sorption in a [2+3] 'propeller' cage crystal
;
_journal_name_full Chem.Commun.
_journal_page_first 8919
_journal_paper_doi 10.1039/c1cc12460a
_journal_volume 47
_journal_year 2011
_chemical_absolute_configuration unk
_chemical_formula_moiety 'C138 H132 N12, 6(C H4 O)'
_chemical_formula_sum 'C144 H156 N12 O6'
_chemical_formula_weight 2150.81
_chemical_name_common 2+3cage
_chemical_name_systematic
;
?
;
_space_group_IT_number 29
_symmetry_cell_setting orthorhombic
_symmetry_space_group_name_Hall 'P 2c -2ac'
_symmetry_space_group_name_H-M 'P c a 21'
_atom_sites_solution_hydrogens geom
_atom_sites_solution_primary direct
_atom_sites_solution_secondary difmap
_audit_creation_method SHELXL-97
_cell_angle_alpha 90.00
_cell_angle_beta 90.00
_cell_angle_gamma 90.00
_cell_formula_units_Z 2
_cell_length_a 26.055(4)
_cell_length_b 15.571(2)
_cell_length_c 14.686(2)
_cell_measurement_reflns_used 2718
_cell_measurement_temperature 100(2)
_cell_measurement_theta_max 24.5
_cell_measurement_theta_min 2.5
_cell_volume 5958.1(14)
_computing_cell_refinement 'SAINT v6.45a (Bruker, 2005)'
_computing_data_collection 'SMART v.5.632 (Bruker, 2005)'
_computing_data_reduction 'SAINT v6.45a (Bruker, 2005)'
_computing_structure_refinement 'SHELXL-97 (Sheldrick, 2008)'
_computing_structure_solution 'SHELXS-97 (Sheldrick, 2008)'
_diffrn_ambient_temperature 100(2)
_diffrn_measured_fraction_theta_full 0.967
_diffrn_measured_fraction_theta_max 0.967
_diffrn_measurement_device_type 'Bruker D8 diffractometer with APEX detector'
_diffrn_measurement_method '\w scans with a narrow frame width'
_diffrn_radiation_monochromator graphite
_diffrn_radiation_source 'fine-focus sealed tube'
_diffrn_radiation_type MoK\a
_diffrn_radiation_wavelength 0.71073
_diffrn_reflns_av_R_equivalents 0.0423
_diffrn_reflns_av_sigmaI/netI 0.0778
_diffrn_reflns_limit_h_max 31
_diffrn_reflns_limit_h_min -17
_diffrn_reflns_limit_k_max 18
_diffrn_reflns_limit_k_min -18
_diffrn_reflns_limit_l_max 17
_diffrn_reflns_limit_l_min -17
_diffrn_reflns_number 19523
_diffrn_reflns_theta_full 25.73
_diffrn_reflns_theta_max 25.73
_diffrn_reflns_theta_min 1.31
_exptl_absorpt_coefficient_mu 0.073
_exptl_absorpt_correction_T_max 0.9963
_exptl_absorpt_correction_T_min 0.9643
_exptl_absorpt_correction_type multi-scan
_exptl_absorpt_process_details 'SADABS V2008-1 (Sheldrick, 2008)'
_exptl_crystal_colour colourless
_exptl_crystal_density_diffrn 1.199
_exptl_crystal_density_method 'not measured'
_exptl_crystal_description prism
_exptl_crystal_F_000 2304
_exptl_crystal_size_max 0.50
_exptl_crystal_size_mid 0.20
_exptl_crystal_size_min 0.05
_platon_squeeze_details
;
The MeOH solvent molecules can be identified as electron density
within these voids, but these guests were only partially resolved
and too disordered to be modelled effectively. The data was
therefore treated by using PLATON/SQUEEZE[19] which calculates
six MeOH molecules per cage molecule.
;
_refine_diff_density_max 0.174
_refine_diff_density_min -0.159
_refine_diff_density_rms 0.039
_refine_ls_abs_structure_details 'Flack H D (1983), Acta Cryst. A39, 876-881'
_refine_ls_abs_structure_Flack -1(3)
_refine_ls_extinction_method none
_refine_ls_goodness_of_fit_ref 0.949
_refine_ls_hydrogen_treatment constr
_refine_ls_matrix_type full
_refine_ls_number_parameters 780
_refine_ls_number_reflns 10077
_refine_ls_number_restraints 439
_refine_ls_restrained_S_all 0.938
_refine_ls_R_factor_all 0.0880
_refine_ls_R_factor_gt 0.0556
_refine_ls_shift/su_max 0.003
_refine_ls_shift/su_mean 0.003
_refine_ls_structure_factor_coef Fsqd
_refine_ls_weighting_details 'calc w=1/[\s^2^(Fo^2^)+(0.0626P)^2^+0.0000P] where P=(Fo^2^+2Fc^2^)/3'
_refine_ls_weighting_scheme calc
_refine_ls_wR_factor_gt 0.1160
_refine_ls_wR_factor_ref 0.1262
_reflns_number_gt 6755
_reflns_number_total 10077
_reflns_threshold_expression >2sigma(I)
_cod_data_source_file c1cc12460a.txt
_cod_data_source_block sj17
_cod_original_cell_volume 5958.3(14)
_cod_original_sg_symbol_H-M Pca21
_cod_database_code 7106720

loop_
_symmetry_equiv_pos_as_xyz
'x, y, z'
'-x, -y, z+1/2'
'-x+1/2, y, z+1/2'
'x+1/2, -y, z'

loop_
_atom_site_label
_atom_site_type_symbol
_atom_site_fract_x
_atom_site_fract_y
_atom_site_fract_z
_atom_site_U_iso_or_equiv
_atom_site_adp_type
_atom_site_occupancy
_atom_site_symmetry_multiplicity
_atom_site_calc_flag
_atom_site_refinement_flags
_atom_site_disorder_assembly
_atom_site_disorder_group
C1 C 1.03605(11) 0.3046(2) 1.0112(2) 0.0336(8) Uani 1 1 d . . .
H1 H 1.0620 0.3237 1.0518 0.040 Uiso 1 1 calc R . .
C2 C 0.99006(10) 0.3594(2) 0.9985(2) 0.0295(7) Uani 1 1 d . . .
C3 C 0.95017(10) 0.3325(2) 0.9421(2) 0.0332(8) Uani 1 1 d . . .
H3 H 0.9528 0.2802 0.9092 0.040 Uiso 1 1 calc R . .
C4 C 0.90629(10) 0.38346(19) 0.9343(2) 0.0308(7) Uani 1 1 d . . .
H4 H 0.8791 0.3646 0.8962 0.037 Uiso 1 1 calc R . .
C5 C 0.90113(10) 0.4615(2) 0.9809(2) 0.0294(7) Uani 1 1 d . . .
C6 C 0.94204(10) 0.4879(2) 1.0361(2) 0.0310(7) Uani 1 1 d . . .
H6 H 0.9402 0.5413 1.0674 0.037 Uiso 1 1 calc R . .
C7 C 0.98525(10) 0.4364(2) 1.0452(2) 0.0321(8) Uani 1 1 d . . .
H7 H 1.0122 0.4544 1.0844 0.039 Uiso 1 1 calc R . .
C8 C 0.85397(10) 0.5134(2) 0.9720(2) 0.0282(7) Uani 1 1 d . E .
C9 C 0.80615(11) 0.4746(2) 0.9712(2) 0.0319(7) Uani 1 1 d . . .
H9 H 0.8041 0.4139 0.9765 0.038 Uiso 1 1 calc R . .
C10 C 0.76085(10) 0.52209(19) 0.9630(2) 0.0297(7) Uani 1 1 d . E .
C11 C 0.71032(10) 0.4764(2) 0.9627(2) 0.0283(7) Uani 1 1 d . . .
C12 C 0.70593(11) 0.3917(2) 0.9364(2) 0.0358(8) Uani 1 1 d . . .
H12 H 0.7357 0.3620 0.9165 0.043 Uiso 1 1 calc R . .
C13 C 0.65966(12) 0.3488(2) 0.9384(2) 0.0449(9) Uani 1 1 d . . .
H13 H 0.6582 0.2898 0.9221 0.054 Uiso 1 1 calc R . .
C14 C 0.61512(11) 0.3916(2) 0.9639(2) 0.0379(8) Uani 1 1 d . F .
C15 C 0.56524(12) 0.3476(2) 0.9633(2) 0.0459(9) Uani 1 1 d D . .
H15 H 0.5357 0.3827 0.9550 0.055 Uiso 1 1 calc R A 3
C22 C 0.61199(11) 0.30204(19) 0.6656(2) 0.0380(8) Uani 1 1 d D . .
H22 H 0.5799 0.3306 0.6604 0.046 Uiso 1 1 calc R B 3
C23 C 0.65875(10) 0.35261(19) 0.6791(2) 0.0309(8) Uani 1 1 d . F .
C24 C 0.65448(10) 0.43711(19) 0.7086(2) 0.0327(8) Uani 1 1 d . . .
H24 H 0.6215 0.4606 0.7200 0.039 Uiso 1 1 calc R F .
C25 C 0.69725(10) 0.48699(18) 0.7213(2) 0.0277(7) Uani 1 1 d . F .
H25 H 0.6933 0.5434 0.7448 0.033 Uiso 1 1 calc R . .
C26 C 0.74648(10) 0.45744(17) 0.7006(2) 0.0257(7) Uani 1 1 d . . .
C27 C 0.75007(11) 0.37301(19) 0.6697(2) 0.0333(8) Uani 1 1 d . F .
H27 H 0.7830 0.3507 0.6553 0.040 Uiso 1 1 calc R . .
C28 C 0.70805(10) 0.32073(19) 0.6593(2) 0.0308(7) Uani 1 1 d . . .
H28 H 0.7122 0.2633 0.6388 0.037 Uiso 1 1 calc R F .
C29 C 0.79287(10) 0.51282(18) 0.7102(2) 0.0255(7) Uani 1 1 d . F .
C30 C 0.84056(10) 0.47683(18) 0.7247(2) 0.0266(7) Uani 1 1 d . . .
H30 H 0.8433 0.4164 0.7321 0.032 Uiso 1 1 calc R F .
C31 C 0.88462(10) 0.52688(18) 0.72876(19) 0.0257(7) Uani 1 1 d . F .
C32 C 0.93582(10) 0.48504(18) 0.7397(2) 0.0267(7) Uani 1 1 d . . .
C33 C 0.97453(9) 0.52231(19) 0.7916(2) 0.0279(7) Uani 1 1 d . F .
H33 H 0.9682 0.5751 0.8221 0.033 Uiso 1 1 calc R . .
C34 C 1.02208(10) 0.48344(18) 0.7992(2) 0.0289(7) Uani 1 1 d . . .
H34 H 1.0477 0.5088 0.8366 0.035 Uiso 1 1 calc R F .
C35 C 1.03274(10) 0.40728(18) 0.7526(2) 0.0274(7) Uani 1 1 d . F .
C36 C 1.08407(10) 0.36784(18) 0.7602(2) 0.0290(7) Uani 1 1 d . . .
H36 H 1.1064 0.3867 0.8073 0.035 Uiso 1 1 calc R F .
C42 C 0.99440(10) 0.37001(18) 0.7003(2) 0.0288(7) Uani 1 1 d . . .
H42 H 1.0009 0.3180 0.6685 0.035 Uiso 1 1 calc R F .
C43 C 0.94685(10) 0.40834(18) 0.6944(2) 0.0278(7) Uani 1 1 d . F .
H43 H 0.9209 0.3819 0.6587 0.033 Uiso 1 1 calc R . .
C44 C 0.88022(10) 0.61551(18) 0.71986(19) 0.0253(7) Uani 1 1 d . . .
H44 H 0.9101 0.6502 0.7233 0.030 Uiso 1 1 calc R F .
C45 C 0.83255(10) 0.65417(17) 0.7060(2) 0.0255(7) Uani 1 1 d . F .
C46 C 0.82891(10) 0.74896(18) 0.6922(2) 0.0256(7) Uani 1 1 d . . .
C47 C 0.86431(10) 0.80464(18) 0.7305(2) 0.0300(7) Uani 1 1 d . F .
H47 H 0.8905 0.7822 0.7686 0.036 Uiso 1 1 calc R . .
C48 C 0.86249(11) 0.89260(19) 0.7144(2) 0.0365(8) Uani 1 1 d . . .
H48 H 0.8877 0.9295 0.7400 0.044 Uiso 1 1 calc R F .
C49 C 0.82340(12) 0.9261(2) 0.6605(2) 0.0392(8) Uani 1 1 d . E .
C50 C 0.81988(12) 1.0194(2) 0.6430(3) 0.0533(10) Uani 1 1 d D . .
H50 H 0.7890 1.0418 0.6183 0.064 Uiso 1 1 calc R C 1
C57 C 0.81819(15) 1.0235(2) 0.9500(3) 0.0624(11) Uani 1 1 d D . .
H57 H 0.8478 1.0536 0.9701 0.075 Uiso 1 1 calc R D 1
C58 C 0.81733(12) 0.9283(2) 0.9453(2) 0.0419(8) Uani 1 1 d . E .
C59 C 0.85550(12) 0.8833(2) 0.9904(2) 0.0404(8) Uani 1 1 d . . .
H59 H 0.8827 0.9134 1.0193 0.048 Uiso 1 1 calc R E .
C60 C 0.85389(11) 0.7933(2) 0.9935(2) 0.0397(8) Uani 1 1 d . E .
H60 H 0.8800 0.7631 1.0252 0.048 Uiso 1 1 calc R . .
C61 C 0.81477(10) 0.74742(19) 0.9510(2) 0.0309(7) Uani 1 1 d . . .
C62 C 0.77747(10) 0.7943(2) 0.9040(2) 0.0351(8) Uani 1 1 d . E .
H62 H 0.7507 0.7646 0.8732 0.042 Uiso 1 1 calc R . .
C63 C 0.77878(12) 0.8828(2) 0.9014(2) 0.0400(8) Uani 1 1 d . . .
H63 H 0.7529 0.9131 0.8690 0.048 Uiso 1 1 calc R E .
C64 C 0.81210(10) 0.6532(2) 0.9575(2) 0.0314(7) Uani 1 1 d . E .
C65 C 0.85627(11) 0.6026(2) 0.9660(2) 0.0341(8) Uani 1 1 d . . .
H65 H 0.8888 0.6300 0.9677 0.041 Uiso 1 1 calc R E .
C66 C 0.76454(10) 0.6112(2) 0.9566(2) 0.0326(7) Uani 1 1 d . . .
H66 H 0.7340 0.6443 0.9514 0.039 Uiso 1 1 calc R E .
C67 C 0.78676(12) 0.8717(2) 0.6258(2) 0.0404(8) Uani 1 1 d . . .
H67 H 0.7589 0.8947 0.5920 0.049 Uiso 1 1 calc R E .
C68 C 0.78987(10) 0.78404(19) 0.6394(2) 0.0323(7) Uani 1 1 d . E .
H68 H 0.7650 0.7473 0.6125 0.039 Uiso 1 1 calc R . .
C69 C 0.78923(10) 0.60163(19) 0.7010(2) 0.0294(7) Uani 1 1 d . . .
H69 H 0.7565 0.6270 0.6911 0.035 Uiso 1 1 calc R F .
C70 C 0.61850(11) 0.4770(2) 0.9874(2) 0.0385(8) Uani 1 1 d . . .
H70 H 0.5883 0.5077 1.0036 0.046 Uiso 1 1 calc R F .
C71 C 0.66539(10) 0.5186(2) 0.9877(2) 0.0352(8) Uani 1 1 d . F .
H71 H 0.6670 0.5773 1.0053 0.042 Uiso 1 1 calc R . .
N1A N 1.04233(8) 0.23387(18) 0.97076(19) 0.0376(7) Uani 1 1 d D . .
C1A C 1.08954(10) 0.1864(2) 0.9917(2) 0.0400(8) Uani 1 1 d D . .
H1AA H 1.0811 0.1251 1.0018 0.048 Uiso 1 1 calc R . .
H1AB H 1.1048 0.2093 1.0485 0.048 Uiso 1 1 calc R . .
C2A C 1.12815(11) 0.1937(2) 0.9152(2) 0.0394(8) Uani 1 1 d D . .
H2AB H 1.1598 0.1631 0.9332 0.047 Uiso 1 1 calc R . .
H2AA H 1.1371 0.2550 0.9069 0.047 Uiso 1 1 calc R . .
C3A C 1.10980(11) 0.1580(2) 0.8247(2) 0.0369(8) Uani 1 1 d D . .
H3AA H 1.0754 0.1819 0.8115 0.044 Uiso 1 1 calc R . .
H3AB H 1.1061 0.0949 0.8305 0.044 Uiso 1 1 calc R . .
C4A C 1.14490(11) 0.17706(18) 0.7444(2) 0.0367(8) Uani 1 1 d D F .
H4AA H 1.1314 0.1473 0.6899 0.044 Uiso 1 1 calc R . .
H4AB H 1.1794 0.1534 0.7575 0.044 Uiso 1 1 calc R . .
C5A C 1.15005(10) 0.27256(18) 0.7233(2) 0.0360(8) Uani 1 1 d D . .
H5AB H 1.1665 0.3022 0.7753 0.043 Uiso 1 1 calc R F .
H5AA H 1.1720 0.2805 0.6690 0.043 Uiso 1 1 calc R . .
N2A N 1.09944(8) 0.30980(15) 0.70646(18) 0.0341(6) Uani 1 1 d D F .
N1B N 0.7773(3) 1.0634(6) 0.9258(9) 0.065(3) Uani 0.539(10) 1 d PDU E 1
C1B C 0.7799(4) 1.1586(7) 0.9338(8) 0.059(3) Uani 0.539(10) 1 d PDU E 1
H1BB H 0.8044 1.1746 0.9824 0.071 Uiso 0.539(10) 1 calc PR E 1
H1BA H 0.7457 1.1816 0.9504 0.071 Uiso 0.539(10) 1 calc PR E 1
C2B C 0.7972(4) 1.1975(9) 0.8436(9) 0.057(3) Uani 0.539(10) 1 d PDU E 1
H2BB H 0.7759 1.1743 0.7935 0.068 Uiso 0.539(10) 1 calc PR E 1
H2BA H 0.7924 1.2606 0.8453 0.068 Uiso 0.539(10) 1 calc PR E 1
C3B C 0.8534(3) 1.1770(6) 0.8257(7) 0.048(2) Uani 0.539(10) 1 d PDU E 1
H3BB H 0.8742 1.2017 0.8756 0.058 Uiso 0.539(10) 1 calc PR E 1
H3BA H 0.8579 1.1139 0.8272 0.058 Uiso 0.539(10) 1 calc PR E 1
C4B C 0.8737(4) 1.2106(5) 0.7357(7) 0.048(3) Uani 0.539(10) 1 d PDU E 1
H4BB H 0.9115 1.2055 0.7360 0.058 Uiso 0.539(10) 1 calc PR E 1
H4BA H 0.8652 1.2724 0.7310 0.058 Uiso 0.539(10) 1 calc PR E 1
C5B C 0.8530(4) 1.1649(6) 0.6517(7) 0.054(3) Uani 0.539(10) 1 d PDU E 1
H5BA H 0.8167 1.1812 0.6424 0.064 Uiso 0.539(10) 1 calc PR E 1
H5BB H 0.8727 1.1839 0.5976 0.064 Uiso 0.539(10) 1 calc PR E 1
N2B N 0.8567(3) 1.0711(5) 0.6598(7) 0.051(2) Uani 0.539(10) 1 d PDU E 1
N1B' N 0.7901(4) 1.0738(8) 0.9021(11) 0.065(3) Uani 0.461(10) 1 d PDU E 2
C1B' C 0.7997(6) 1.1680(8) 0.9081(10) 0.069(4) Uani 0.461(10) 1 d PDU E 2
H1BD H 0.8305 1.1789 0.9459 0.082 Uiso 0.461(10) 1 calc PR E 2
H1BC H 0.7700 1.1967 0.9372 0.082 Uiso 0.461(10) 1 calc PR E 2
C2B' C 0.8079(5) 1.2043(11) 0.8116(10) 0.055(3) Uani 0.461(10) 1 d PDU E 2
H2BC H 0.7823 1.1784 0.7701 0.065 Uiso 0.461(10) 1 calc PR E 2
H2BD H 0.8017 1.2670 0.8128 0.065 Uiso 0.461(10) 1 calc PR E 2
C3B' C 0.8604(4) 1.1881(7) 0.7742(8) 0.047(3) Uani 0.461(10) 1 d PDU E 2
H3BC H 0.8677 1.1260 0.7805 0.057 Uiso 0.461(10) 1 calc PR E 2
H3BD H 0.8853 1.2191 0.8129 0.057 Uiso 0.461(10) 1 calc PR E 2
C4B' C 0.8703(4) 1.2132(7) 0.6759(8) 0.052(3) Uani 0.461(10) 1 d PDU E 2
H4BD H 0.9078 1.2113 0.6645 0.062 Uiso 0.461(10) 1 calc PR E 2
H4BC H 0.8589 1.2732 0.6667 0.062 Uiso 0.461(10) 1 calc PR E 2
C5B' C 0.8434(4) 1.1558(7) 0.6057(8) 0.046(3) Uani 0.461(10) 1 d PDU E 2
H5BC H 0.8056 1.1624 0.6101 0.055 Uiso 0.461(10) 1 calc PR E 2
H5BD H 0.8543 1.1712 0.5432 0.055 Uiso 0.461(10) 1 calc PR E 2
N2B' N 0.8586(3) 1.0672(6) 0.6275(10) 0.051(2) Uani 0.461(10) 1 d PDU E 2
N1C N 0.5575(5) 0.2675(3) 0.9726(10) 0.053(3) Uani 0.466(6) 1 d PD F 3
C1C C 0.5029(5) 0.2436(9) 0.9573(9) 0.056(4) Uani 0.466(6) 1 d PDU F 3
H1CA H 0.4826 0.2944 0.9389 0.067 Uiso 0.466(6) 1 calc PR F 3
H1CB H 0.4877 0.2190 1.0133 0.067 Uiso 0.466(6) 1 calc PR F 3
C2C C 0.5040(4) 0.1773(7) 0.8816(7) 0.056(3) Uani 0.466(6) 1 d PDU F 3
H2CB H 0.5248 0.1276 0.9018 0.067 Uiso 0.466(6) 1 calc PR F 3
H2CA H 0.4686 0.1566 0.8709 0.067 Uiso 0.466(6) 1 calc PR F 3
C3C C 0.5255(3) 0.2101(5) 0.7931(6) 0.048(3) Uani 0.466(6) 1 d PDU F 3
H3CB H 0.5569 0.2435 0.8066 0.057 Uiso 0.466(6) 1 calc PR F 3
H3CA H 0.5003 0.2501 0.7659 0.057 Uiso 0.466(6) 1 calc PR F 3
C4C C 0.5388(5) 0.1424(6) 0.7226(7) 0.052(3) Uani 0.466(6) 1 d PDU F 3
H4CA H 0.5070 0.1117 0.7049 0.062 Uiso 0.466(6) 1 calc PR F 3
H4CB H 0.5624 0.1000 0.7503 0.062 Uiso 0.466(6) 1 calc PR F 3
C5C C 0.5638(6) 0.1796(13) 0.6371(9) 0.049(4) Uani 0.466(6) 1 d PDU F 3
H5CB H 0.5695 0.1332 0.5920 0.059 Uiso 0.466(6) 1 calc PR F 3
H5CA H 0.5408 0.2228 0.6093 0.059 Uiso 0.466(6) 1 calc PR F 3
N2C N 0.6136(7) 0.2202(3) 0.6606(16) 0.033(2) Uani 0.466(6) 1 d PD F 3
N1C' N 0.5647(4) 0.2682(3) 0.9430(8) 0.053(3) Uani 0.534(6) 1 d PD F 4
C1C' C 0.5158(4) 0.2196(8) 0.9354(8) 0.060(3) Uani 0.534(6) 1 d PDU F 4
H1CC H 0.4865 0.2563 0.9535 0.072 Uiso 0.534(6) 1 calc PR F 4
H1CD H 0.5165 0.1686 0.9757 0.072 Uiso 0.534(6) 1 calc PR F 4
C2C' C 0.5101(3) 0.1916(6) 0.8355(7) 0.054(3) Uani 0.534(6) 1 d PDU F 4
H2CC H 0.4771 0.1609 0.8283 0.065 Uiso 0.534(6) 1 calc PR F 4
H2CD H 0.5088 0.2436 0.7967 0.065 Uiso 0.534(6) 1 calc PR F 4
C3C' C 0.5534(3) 0.1338(4) 0.8020(5) 0.060(2) Uani 0.534(6) 1 d PDU F 4
H3CD H 0.5865 0.1632 0.8133 0.071 Uiso 0.534(6) 1 calc PR F 4
H3CC H 0.5532 0.0804 0.8385 0.071 Uiso 0.534(6) 1 calc PR F 4
C4C' C 0.5507(4) 0.1098(7) 0.7019(7) 0.067(3) Uani 0.534(6) 1 d PDU F 4
H4CC H 0.5174 0.0813 0.6900 0.081 Uiso 0.534(6) 1 calc PR F 4
H4CD H 0.5782 0.0677 0.6887 0.081 Uiso 0.534(6) 1 calc PR F 4
C5C' C 0.5564(6) 0.1857(12) 0.6369(9) 0.057(4) Uani 0.534(6) 1 d PDU F 4
H5CC H 0.5495 0.1662 0.5738 0.068 Uiso 0.534(6) 1 calc PR F 4
H5CD H 0.5307 0.2301 0.6525 0.068 Uiso 0.534(6) 1 calc PR F 4
N2C' N 0.6086(6) 0.2233(3) 0.6417(13) 0.033(2) Uani 0.534(6) 1 d PD F 4

loop_
_atom_site_aniso_label
_atom_site_aniso_U_11
_atom_site_aniso_U_22
_atom_site_aniso_U_33
_atom_site_aniso_U_23
_atom_site_aniso_U_13
_atom_site_aniso_U_12
C1 0.0294(16) 0.046(2) 0.025(2) 0.0045(17) -0.0017(13) -0.0041(15)
C2 0.0195(14) 0.049(2) 0.0199(18) 0.0049(15) 0.0006(12) -0.0028(13)
C3 0.0313(16) 0.043(2) 0.026(2) -0.0034(15) 0.0033(13) 0.0017(14)
C4 0.0266(15) 0.039(2) 0.027(2) 0.0032(15) -0.0038(13) -0.0031(14)
C5 0.0245(15) 0.0418(19) 0.022(2) -0.0016(15) 0.0062(12) -0.0044(13)
C6 0.0274(15) 0.0413(19) 0.0242(19) -0.0010(15) 0.0056(13) -0.0090(14)
C7 0.0277(16) 0.045(2) 0.0232(19) -0.0060(16) -0.0013(13) -0.0085(14)
C8 0.0231(14) 0.044(2) 0.0177(19) 0.0018(15) 0.0033(12) 0.0007(13)
C9 0.0332(16) 0.0396(19) 0.0229(19) 0.0028(15) -0.0036(13) -0.0049(14)
C10 0.0270(16) 0.043(2) 0.0188(18) 0.0026(15) 0.0023(13) 0.0051(13)
C11 0.0267(15) 0.041(2) 0.0169(18) 0.0096(15) -0.0049(13) -0.0048(13)
C12 0.0278(16) 0.038(2) 0.042(2) 0.0101(17) -0.0099(14) 0.0028(14)
C13 0.0430(19) 0.045(2) 0.047(2) 0.0139(19) -0.0146(16) -0.0066(16)
C14 0.0313(17) 0.058(2) 0.024(2) 0.0130(17) -0.0070(14) -0.0048(15)
C15 0.0424(18) 0.064(3) 0.031(2) 0.020(2) -0.0120(15) -0.0130(18)
C22 0.0335(17) 0.038(2) 0.043(2) 0.0099(17) -0.0116(15) -0.0024(15)
C23 0.0283(16) 0.0332(19) 0.031(2) 0.0091(15) -0.0041(13) -0.0041(13)
C24 0.0263(16) 0.0372(19) 0.035(2) 0.0039(16) 0.0005(14) -0.0011(13)
C25 0.0301(16) 0.0277(16) 0.0253(19) 0.0050(14) 0.0001(13) 0.0025(13)
C26 0.0259(14) 0.0300(17) 0.0213(18) 0.0034(14) -0.0026(12) 0.0034(13)
C27 0.0331(16) 0.0350(19) 0.032(2) -0.0002(15) -0.0021(14) -0.0013(14)
C28 0.0351(16) 0.0278(18) 0.029(2) 0.0017(14) -0.0046(13) 0.0006(13)
C29 0.0274(15) 0.0313(18) 0.0178(18) -0.0009(15) 0.0059(12) 0.0002(12)
C30 0.0268(15) 0.0336(17) 0.0195(18) 0.0000(14) 0.0003(12) 0.0021(13)
C31 0.0259(15) 0.0378(19) 0.0133(17) 0.0032(14) 0.0007(12) 0.0004(13)
C32 0.0296(16) 0.0297(17) 0.0208(19) 0.0031(14) 0.0025(13) -0.0010(13)
C33 0.0234(15) 0.0326(18) 0.0276(19) 0.0002(15) 0.0035(13) 0.0022(13)
C34 0.0263(15) 0.0302(18) 0.030(2) 0.0013(15) -0.0053(13) -0.0037(13)
C35 0.0275(15) 0.0350(18) 0.0198(19) 0.0026(15) 0.0005(13) -0.0031(13)
C36 0.0300(15) 0.0344(18) 0.0226(18) 0.0020(15) -0.0009(13) 0.0012(14)
C42 0.0256(15) 0.0291(17) 0.032(2) 0.0061(15) 0.0024(13) 0.0004(12)
C43 0.0254(15) 0.0322(18) 0.0257(19) 0.0057(15) -0.0028(12) -0.0058(12)
C44 0.0262(14) 0.0308(18) 0.0188(18) 0.0001(14) -0.0005(13) -0.0060(12)
C45 0.0244(14) 0.0332(17) 0.0188(18) -0.0009(14) 0.0041(12) -0.0006(12)
C46 0.0271(15) 0.0279(17) 0.0217(18) 0.0024(14) 0.0031(12) 0.0029(12)
C47 0.0288(15) 0.0349(18) 0.0264(19) 0.0008(15) 0.0013(13) 0.0005(13)
C48 0.0312(16) 0.0299(18) 0.048(2) -0.0004(17) 0.0083(15) 0.0049(13)
C49 0.0401(19) 0.036(2) 0.041(2) 0.0052(17) 0.0122(16) 0.0025(15)
C50 0.055(2) 0.033(2) 0.072(3) 0.015(2) 0.023(2) 0.0145(17)
C57 0.081(3) 0.046(3) 0.060(3) -0.008(2) -0.021(2) 0.006(2)
C58 0.051(2) 0.040(2) 0.035(2) -0.0040(18) -0.0060(16) 0.0093(16)
C59 0.0456(18) 0.044(2) 0.032(2) -0.0003(17) 0.0015(15) -0.0046(16)
C60 0.0348(17) 0.047(2) 0.037(2) 0.0028(18) 0.0041(15) -0.0008(15)
C61 0.0293(15) 0.040(2) 0.0230(19) -0.0066(16) 0.0056(13) 0.0041(14)
C62 0.0243(15) 0.045(2) 0.036(2) 0.0031(17) -0.0013(14) 0.0021(14)
C63 0.0400(18) 0.043(2) 0.037(2) -0.0005(17) 0.0003(15) 0.0078(16)
C64 0.0262(15) 0.044(2) 0.0237(18) -0.0025(16) 0.0056(13) 0.0030(14)
C65 0.0281(15) 0.051(2) 0.024(2) -0.0018(16) 0.0040(13) -0.0029(14)
C66 0.0275(16) 0.047(2) 0.0233(19) -0.0009(16) 0.0017(13) 0.0052(13)
C67 0.0422(18) 0.039(2) 0.040(2) 0.0098(17) 0.0014(16) 0.0071(15)
C68 0.0287(15) 0.035(2) 0.033(2) 0.0020(16) 0.0015(14) 0.0000(13)
C69 0.0230(14) 0.041(2) 0.0244(19) 0.0022(15) -0.0021(12) 0.0016(13)
C70 0.0255(16) 0.063(3) 0.027(2) 0.0023(18) -0.0036(13) -0.0027(15)
C71 0.0270(16) 0.050(2) 0.029(2) 0.0004(16) -0.0028(13) 0.0006(14)
N1A 0.0266(13) 0.0527(18) 0.0336(18) 0.0037(15) 0.0017(12) 0.0087(12)
C1A 0.0297(16) 0.051(2) 0.040(2) -0.0003(17) -0.0061(15) 0.0058(14)
C2A 0.0268(16) 0.053(2) 0.038(2) -0.0004(17) -0.0072(14) 0.0085(14)
C3A 0.0294(16) 0.041(2) 0.040(2) 0.0035(16) 0.0008(14) 0.0067(14)
C4A 0.0340(17) 0.039(2) 0.037(2) -0.0031(16) -0.0020(14) 0.0055(14)
C5A 0.0245(15) 0.046(2) 0.038(2) -0.0013(17) -0.0006(14) 0.0037(13)
N2A 0.0298(13) 0.0381(16) 0.0344(17) 0.0028(14) 0.0033(12) 0.0042(11)
N1B 0.089(4) 0.036(3) 0.071(6) -0.003(3) -0.024(4) 0.012(3)
C1B 0.077(6) 0.034(5) 0.066(7) -0.008(4) 0.013(5) 0.006(4)
C2B 0.052(5) 0.037(5) 0.080(9) -0.008(6) 0.001(5) 0.001(4)
C3B 0.050(4) 0.025(4) 0.070(7) -0.002(5) 0.002(5) 0.000(3)
C4B 0.053(5) 0.024(5) 0.068(8) 0.006(6) -0.001(5) 0.001(3)
C5B 0.071(6) 0.026(5) 0.064(7) 0.005(5) 0.021(5) 0.001(4)
N2B 0.0562(19) 0.0292(18) 0.069(7) 0.010(3) 0.045(3) 0.0032(16)
N1B' 0.089(4) 0.036(3) 0.071(6) -0.003(3) -0.024(4) 0.012(3)
C1B' 0.081(7) 0.045(6) 0.080(9) 0.009(6) 0.003(7) 0.015(6)
C2B' 0.057(6) 0.039(5) 0.068(8) 0.005(6) 0.003(5) 0.014(5)
C3B' 0.056(6) 0.027(6) 0.058(9) 0.003(6) -0.007(6) 0.010(5)
C4B' 0.049(5) 0.039(5) 0.068(8) -0.001(6) 0.001(5) -0.005(4)
C5B' 0.051(5) 0.026(5) 0.061(7) 0.008(5) 0.007(5) 0.011(4)
N2B' 0.0562(19) 0.0292(18) 0.069(7) 0.010(3) 0.045(3) 0.0032(16)
N1C 0.046(3) 0.073(2) 0.042(8) 0.041(2) -0.013(4) -0.0294(18)
C1C 0.050(7) 0.059(8) 0.059(7) 0.003(5) 0.009(5) -0.028(5)
C2C 0.041(5) 0.063(6) 0.063(8) 0.021(6) 0.007(5) -0.015(4)
C3C 0.038(5) 0.038(5) 0.067(7) 0.005(5) -0.013(4) -0.001(4)
C4C 0.044(5) 0.044(6) 0.067(6) 0.000(5) -0.010(4) -0.019(4)
C5C 0.033(6) 0.038(7) 0.076(7) 0.010(6) -0.004(5) -0.004(5)
N2C 0.037(3) 0.0398(18) 0.022(7) 0.0108(19) -0.020(3) -0.0074(14)
N1C' 0.046(3) 0.073(2) 0.042(8) 0.041(2) -0.013(4) -0.0294(18)
C1C' 0.043(5) 0.056(7) 0.080(9) 0.020(6) -0.020(5) -0.016(5)
C2C' 0.046(5) 0.045(5) 0.072(8) 0.024(5) -0.008(6) -0.023(4)
C3C' 0.054(4) 0.048(4) 0.077(6) 0.027(4) -0.011(4) -0.021(3)
C4C' 0.053(5) 0.055(6) 0.094(7) 0.014(5) -0.028(5) -0.029(4)
C5C' 0.051(6) 0.047(7) 0.073(7) 0.010(6) -0.032(5) -0.025(5)
N2C' 0.037(3) 0.0398(18) 0.022(7) 0.0108(19) -0.020(3) -0.0074(14)

loop_
_atom_type_symbol
_atom_type_description
_atom_type_scat_dispersion_real
_atom_type_scat_dispersion_imag
_atom_type_scat_source
C C 0.0033 0.0016 'International Tables Vol C Tables 4.2.6.8 and 6.1.1.4'
H H 0.0000 0.0000 'International Tables Vol C Tables 4.2.6.8 and 6.1.1.4'
N N 0.0061 0.0033 'International Tables Vol C Tables 4.2.6.8 and 6.1.1.4'
O O 0.0106 0.0060 'International Tables Vol C Tables 4.2.6.8 and 6.1.1.4'

loop_
_geom_angle_atom_site_label_1
_geom_angle_atom_site_label_2
_geom_angle_atom_site_label_3
_geom_angle
_geom_angle_site_symmetry_1
_geom_angle_site_symmetry_3
_geom_angle_publ_flag
N1A C1 C2 123.2(3) . . ?
N1A C1 H1 118.4 . . ?
C2 C1 H1 118.4 . . ?
C7 C2 C3 119.1(3) . . ?
C7 C2 C1 120.5(3) . . ?
C3 C2 C1 120.3(3) . . ?
C2 C3 C4 119.2(3) . . ?
C2 C3 H3 120.4 . . ?
C4 C3 H3 120.4 . . ?
C3 C4 C5 122.1(3) . . ?
C3 C4 H4 119.0 . . ?
C5 C4 H4 119.0 . . ?
C6 C5 C4 117.7(3) . . ?
C6 C5 C8 121.6(3) . . ?
C4 C5 C8 120.7(3) . . ?
C7 C6 C5 120.2(3) . . ?
C7 C6 H6 119.9 . . ?
C5 C6 H6 119.9 . . ?
C2 C7 C6 121.6(3) . . ?
C2 C7 H7 119.2 . . ?
C6 C7 H7 119.2 . . ?
C9 C8 C65 118.2(3) . . ?
C9 C8 C5 120.7(3) . . ?
C65 C8 C5 121.0(2) . . ?
C8 C9 C10 122.0(3) . . ?
C8 C9 H9 119.0 . . ?
C10 C9 H9 119.0 . . ?
C66 C10 C9 118.3(3) . . ?
C66 C10 C11 122.3(2) . . ?
C9 C10 C11 119.4(3) . . ?
C12 C11 C71 117.1(3) . . ?
C12 C11 C10 121.9(3) . . ?
C71 C11 C10 121.0(3) . . ?
C13 C12 C11 122.0(3) . . ?
C13 C12 H12 119.0 . . ?
C11 C12 H12 119.0 . . ?
C12 C13 C14 120.2(3) . . ?
C12 C13 H13 119.9 . . ?
C14 C13 H13 119.9 . . ?
C70 C14 C13 118.5(3) . . ?
C70 C14 C15 120.6(3) . . ?
C13 C14 C15 120.9(3) . . ?
N1C' C15 N1C 21.5(10) . . ?
N1C' C15 C14 117.6(6) . . ?
N1C C15 C14 126.6(7) . . ?
N1C' C15 H15 121.2 . . ?
N1C C15 H15 116.6 . . ?
C14 C15 H15 116.8 . . ?
N2C C22 N2C' 13.9(18) . . ?
N2C C22 C23 121.1(8) . . ?
N2C' C22 C23 127.6(7) . . ?
N2C C22 H22 119.5 . . ?
N2C' C22 H22 111.6 . . ?
C23 C22 H22 119.4 . . ?
C24 C23 C28 118.1(3) . . ?
C24 C23 C22 119.0(3) . . ?
C28 C23 C22 122.8(3) . . ?
C25 C24 C23 120.9(3) . . ?
C25 C24 H24 119.5 . . ?
C23 C24 H24 119.5 . . ?
C24 C25 C26 122.0(3) . . ?
C24 C25 H25 119.0 . . ?
C26 C25 H25 119.0 . . ?
C27 C26 C25 116.3(2) . . ?
C27 C26 C29 121.4(2) . . ?
C25 C26 C29 122.3(3) . . ?
C28 C27 C26 122.8(3) . . ?
C28 C27 H27 118.6 . . ?
C26 C27 H27 118.6 . . ?
C27 C28 C23 119.7(3) . . ?
C27 C28 H28 120.1 . . ?
C23 C28 H28 120.1 . . ?
C30 C29 C69 118.7(3) . . ?
C30 C29 C26 120.6(2) . . ?
C69 C29 C26 120.6(2) . . ?
C29 C30 C31 121.5(3) . . ?
C29 C30 H30 119.2 . . ?
C31 C30 H30 119.2 . . ?
C30 C31 C44 119.0(3) . . ?
C30 C31 C32 119.9(3) . . ?
C44 C31 C32 121.1(2) . . ?
C33 C32 C43 117.9(3) . . ?
C33 C32 C31 121.6(3) . . ?
C43 C32 C31 120.4(3) . . ?
C34 C33 C32 120.7(3) . . ?
C34 C33 H33 119.6 . . ?
C32 C33 H33 119.6 . . ?
C33 C34 C35 120.6(3) . . ?
C33 C34 H34 119.7 . . ?
C35 C34 H34 119.7 . . ?
C42 C35 C34 118.9(3) . . ?
C42 C35 C36 121.4(3) . . ?
C34 C35 C36 119.7(3) . . ?
N2A C36 C35 122.4(3) . . ?
N2A C36 H36 118.8 . . ?
C35 C36 H36 118.8 . . ?
C43 C42 C35 120.1(3) . . ?
C43 C42 H42 120.0 . . ?
C35 C42 H42 120.0 . . ?
C42 C43 C32 121.7(3) . . ?
C42 C43 H43 119.1 . . ?
C32 C43 H43 119.1 . . ?
C31 C44 C45 121.0(2) . . ?
C31 C44 H44 119.5 . . ?
C45 C44 H44 119.5 . . ?
C44 C45 C69 118.3(3) . . ?
C44 C45 C46 120.2(2) . . ?
C69 C45 C46 121.4(2) . . ?
C47 C46 C68 117.9(3) . . ?
C47 C46 C45 121.4(3) . . ?
C68 C46 C45 120.7(3) . . ?
C46 C47 C48 121.7(3) . . ?
C46 C47 H47 119.2 . . ?
C48 C47 H47 119.2 . . ?
C47 C48 C49 119.4(3) . . ?
C47 C48 H48 120.3 . . ?
C49 C48 H48 120.3 . . ?
C67 C49 C48 119.2(3) . . ?
C67 C49 C50 119.9(3) . . ?
C48 C49 C50 120.8(3) . . ?
N2B' C50 N2B 21.7(9) . . ?
N2B' C50 C49 123.8(6) . . ?
N2B C50 C49 122.7(5) . . ?
N2B' C50 H50 112.9 . . ?
N2B C50 H50 118.7 . . ?
C49 C50 H50 118.7 . . ?
N1B' C57 N1B 22.9(11) . . ?
N1B' C57 C58 125.2(8) . . ?
N1B C57 C58 117.3(6) . . ?
N1B' C57 H57 109.4 . . ?
N1B C57 H57 121.4 . . ?
C58 C57 H57 121.4 . . ?
C59 C58 C63 119.0(3) . . ?
C59 C58 C57 118.1(3) . . ?
C63 C58 C57 122.8(3) . . ?
C58 C59 C60 119.9(3) . . ?
C58 C59 H59 120.0 . . ?
C60 C59 H59 120.0 . . ?
C61 C60 C59 121.4(3) . . ?
C61 C60 H60 119.3 . . ?
C59 C60 H60 119.3 . . ?
C60 C61 C62 117.5(3) . . ?
C60 C61 C64 121.2(3) . . ?
C62 C61 C64 121.3(3) . . ?
C63 C62 C61 121.2(3) . . ?
C63 C62 H62 119.4 . . ?
C61 C62 H62 119.4 . . ?
C62 C63 C58 121.0(3) . . ?
C62 C63 H63 119.5 . . ?
C58 C63 H63 119.5 . . ?
C65 C64 C66 117.7(3) . . ?
C65 C64 C61 121.9(3) . . ?
C66 C64 C61 120.4(3) . . ?
C8 C65 C64 122.1(3) . . ?
C8 C65 H65 119.0 . . ?
C64 C65 H65 119.0 . . ?
C10 C66 C64 121.7(3) . . ?
C10 C66 H66 119.2 . . ?
C64 C66 H66 119.2 . . ?
C49 C67 C68 121.0(3) . . ?
C49 C67 H67 119.5 . . ?
C68 C67 H67 119.5 . . ?
C67 C68 C46 120.8(3) . . ?
C67 C68 H68 119.6 . . ?
C46 C68 H68 119.6 . . ?
C29 C69 C45 121.5(3) . . ?
C29 C69 H69 119.3 . . ?
C45 C69 H69 119.3 . . ?
C14 C70 C71 120.7(3) . . ?
C14 C70 H70 119.7 . . ?
C71 C70 H70 119.7 . . ?
C70 C71 C11 121.4(3) . . ?
C70 C71 H71 119.3 . . ?
C11 C71 H71 119.3 . . ?
C1 N1A C1A 116.7(3) . . ?
N1A C1A C2A 111.4(3) . . ?
N1A C1A H1AA 109.4 . . ?
C2A C1A H1AA 109.4 . . ?
N1A C1A H1AB 109.4 . . ?
C2A C1A H1AB 109.4 . . ?
H1AA C1A H1AB 108.0 . . ?
C1A C2A C3A 114.4(2) . . ?
C1A C2A H2AB 108.7 . . ?
C3A C2A H2AB 108.7 . . ?
C1A C2A H2AA 108.7 . . ?
C3A C2A H2AA 108.7 . . ?
H2AB C2A H2AA 107.6 . . ?
C2A C3A C4A 114.7(2) . . ?
C2A C3A H3AA 108.6 . . ?
C4A C3A H3AA 108.6 . . ?
C2A C3A H3AB 108.6 . . ?
C4A C3A H3AB 108.6 . . ?
H3AA C3A H3AB 107.6 . . ?
C3A C4A C5A 113.7(3) . . ?
C3A C4A H4AA 108.8 . . ?
C5A C4A H4AA 108.8 . . ?
C3A C4A H4AB 108.8 . . ?
C5A C4A H4AB 108.8 . . ?
H4AA C4A H4AB 107.7 . . ?
N2A C5A C4A 110.0(2) . . ?
N2A C5A H5AB 109.7 . . ?
C4A C5A H5AB 109.7 . . ?
N2A C5A H5AA 109.7 . . ?
C4A C5A H5AA 109.7 . . ?
H5AB C5A H5AA 108.2 . . ?
C36 N2A C5A 117.6(3) . . ?
C57 N1B C1B 115.0(9) . . ?
N1B C1B C2B 109.9(8) . . ?
N1B C1B H1BB 109.7 . . ?
C2B C1B H1BB 109.7 . . ?
N1B C1B H1BA 109.7 . . ?
C2B C1B H1BA 109.7 . . ?
H1BB C1B H1BA 108.2 . . ?
C3B C2B C1B 110.5(7) . . ?
C3B C2B H2BB 109.5 . . ?
C1B C2B H2BB 109.6 . . ?
C3B C2B H2BA 109.5 . . ?
C1B C2B H2BA 109.5 . . ?
H2BB C2B H2BA 108.1 . . ?
C4B C3B C2B 114.4(8) . . ?
C4B C3B H3BB 108.7 . . ?
C2B C3B H3BB 108.6 . . ?
C4B C3B H3BA 108.7 . . ?
C2B C3B H3BA 108.6 . . ?
H3BB C3B H3BA 107.6 . . ?
C3B C4B C5B 115.0(7) . . ?
C3B C4B H4BB 108.5 . . ?
C5B C4B H4BB 108.5 . . ?
C3B C4B H4BA 108.5 . . ?
C5B C4B H4BA 108.5 . . ?
H4BB C4B H4BA 107.5 . . ?
N2B C5B C4B 112.0(7) . . ?
N2B C5B H5BA 109.2 . . ?
C4B C5B H5BA 109.2 . . ?
N2B C5B H5BB 109.2 . . ?
C4B C5B H5BB 109.2 . . ?
H5BA C5B H5BB 107.9 . . ?
C50 N2B C5B 124.2(8) . . ?
C57 N1B' C1B' 118.3(11) . . ?
N1B' C1B' C2B' 109.3(11) . . ?
N1B' C1B' H1BD 109.8 . . ?
C2B' C1B' H1BD 109.8 . . ?
N1B' C1B' H1BC 109.9 . . ?
C2B' C1B' H1BC 109.8 . . ?
H1BD C1B' H1BC 108.3 . . ?
C3B' C2B' C1B' 113.8(9) . . ?
C3B' C2B' H2BC 108.8 . . ?
C1B' C2B' H2BC 108.8 . . ?
C3B' C2B' H2BD 108.8 . . ?
C1B' C2B' H2BD 108.8 . . ?
H2BC C2B' H2BD 107.7 . . ?
C2B' C3B' C4B' 117.5(9) . . ?
C2B' C3B' H3BC 107.9 . . ?
C4B' C3B' H3BC 107.9 . . ?
C2B' C3B' H3BD 107.9 . . ?
C4B' C3B' H3BD 107.9 . . ?
H3BC C3B' H3BD 107.2 . . ?
C3B' C4B' C5B' 114.2(8) . . ?
C3B' C4B' H4BD 108.7 . . ?
C5B' C4B' H4BD 108.7 . . ?
C3B' C4B' H4BC 108.7 . . ?
C5B' C4B' H4BC 108.7 . . ?
H4BD C4B' H4BC 107.6 . . ?
N2B' C5B' C4B' 106.1(7) . . ?
N2B' C5B' H5BC 110.5 . . ?
C4B' C5B' H5BC 110.5 . . ?
N2B' C5B' H5BD 110.5 . . ?
C4B' C5B' H5BD 110.5 . . ?
H5BC C5B' H5BD 108.7 . . ?
C50 N2B' C5B' 111.9(9) . . ?
C15 N1C C1C 112.4(11) . . ?
N1C C1C C2C 105.3(8) . . ?
N1C C1C H1CA 110.5 . . ?
C2C C1C H1CA 110.7 . . ?
N1C C1C H1CB 110.8 . . ?
C2C C1C H1CB 110.8 . . ?
H1CA C1C H1CB 108.8 . . ?
C3C C2C C1C 114.2(10) . . ?
C3C C2C H2CB 108.7 . . ?
C1C C2C H2CB 108.7 . . ?
C3C C2C H2CA 108.8 . . ?
C1C C2C H2CA 108.6 . . ?
H2CB C2C H2CA 107.6 . . ?
C2C C3C C4C 116.0(8) . . ?
C2C C3C H3CB 108.3 . . ?
C4C C3C H3CB 108.3 . . ?
C2C C3C H3CA 108.3 . . ?
C4C C3C H3CA 108.3 . . ?
H3CB C3C H3CA 107.4 . . ?
C3C C4C C5C 113.3(10) . . ?
C3C C4C H4CA 108.9 . . ?
C5C C4C H4CA 109.1 . . ?
C3C C4C H4CB 108.9 . . ?
C5C C4C H4CB 108.8 . . ?
H4CA C4C H4CB 107.7 . . ?
N2C C5C C4C 110.1(12) . . ?
N2C C5C H5CB 109.6 . . ?
C4C C5C H5CB 109.5 . . ?
N2C C5C H5CA 109.8 . . ?
C4C C5C H5CA 109.6 . . ?
H5CB C5C H5CA 108.2 . . ?
C22 N2C C5C 114.2(14) . . ?
C15 N1C' C1C' 121.4(9) . . ?
N1C' C1C' C2C' 107.3(8) . . ?
N1C' C1C' H1CC 110.4 . . ?
C2C' C1C' H1CC 110.2 . . ?
N1C' C1C' H1CD 110.2 . . ?
C2C' C1C' H1CD 110.2 . . ?
H1CC C1C' H1CD 108.5 . . ?
C3C' C2C' C1C' 113.9(8) . . ?
C3C' C2C' H2CC 108.8 . . ?
C1C' C2C' H2CC 108.9 . . ?
C3C' C2C' H2CD 108.8 . . ?
C1C' C2C' H2CD 108.7 . . ?
H2CC C2C' H2CD 107.7 . . ?
C4C' C3C' C2C' 115.1(7) . . ?
C4C' C3C' H3CD 108.5 . . ?
C2C' C3C' H3CD 108.5 . . ?
C4C' C3C' H3CC 108.5 . . ?
C2C' C3C' H3CC 108.5 . . ?
H3CD C3C' H3CC 107.5 . . ?
C3C' C4C' C5C' 114.2(9) . . ?
C3C' C4C' H4CC 108.7 . . ?
C5C' C4C' H4CC 108.6 . . ?
C3C' C4C' H4CD 108.7 . . ?
C5C' C4C' H4CD 108.7 . . ?
H4CC C4C' H4CD 107.6 . . ?
N2C' C5C' C4C' 111.3(11) . . ?
N2C' C5C' H5CC 109.3 . . ?
C4C' C5C' H5CC 109.5 . . ?
N2C' C5C' H5CD 109.3 . . ?
C4C' C5C' H5CD 109.3 . . ?
H5CC C5C' H5CD 108.0 . . ?
C22 N2C' C5C' 117.2(13) . . ?

loop_
_geom_bond_atom_site_label_1
_geom_bond_atom_site_label_2
_geom_bond_distance
_geom_bond_site_symmetry_2
_geom_bond_publ_flag
C1 N1A 1.262(4) . ?
C1 C2 1.483(4) . ?
C1 H1 0.9500 . ?
C2 C7 1.387(4) . ?
C2 C3 1.394(4) . ?
C3 C4 1.396(4) . ?
C3 H3 0.9500 . ?
C4 C5 1.401(4) . ?
C4 H4 0.9500 . ?
C5 C6 1.401(4) . ?
C5 C8 1.477(4) . ?
C6 C7 1.389(4) . ?
C6 H6 0.9500 . ?
C7 H7 0.9500 . ?
C8 C9 1.384(4) . ?
C8 C65 1.393(4) . ?
C9 C10 1.398(4) . ?
C9 H9 0.9500 . ?
C10 C66 1.394(4) . ?
C10 C11 1.496(4) . ?
C11 C12 1.379(4) . ?
C11 C71 1.392(4) . ?
C12 C13 1.378(4) . ?
C12 H12 0.9500 . ?
C13 C14 1.390(4) . ?
C13 H13 0.9500 . ?
C14 C70 1.377(4) . ?
C14 C15 1.469(4) . ?
C15 N1C' 1.273(4) . ?
C15 N1C 1.272(4) . ?
C15 H15 0.9500 . ?
C22 N2C 1.277(4) . ?
C22 N2C' 1.277(4) . ?
C22 C23 1.464(4) . ?
C22 H22 0.9500 . ?
C23 C24 1.389(4) . ?
C23 C28 1.407(4) . ?
C24 C25 1.371(4) . ?
C24 H24 0.9500 . ?
C25 C26 1.396(4) . ?
C25 H25 0.9500 . ?
C26 C27 1.394(4) . ?
C26 C29 1.491(4) . ?
C27 C28 1.373(4) . ?
C27 H27 0.9500 . ?
C28 H28 0.9500 . ?
C29 C30 1.380(4) . ?
C29 C69 1.393(4) . ?
C30 C31 1.389(4) . ?
C30 H30 0.9500 . ?
C31 C44 1.391(4) . ?
C31 C32 1.493(4) . ?
C32 C33 1.391(4) . ?
C32 C43 1.397(4) . ?
C33 C34 1.383(4) . ?
C33 H33 0.9500 . ?
C34 C35 1.397(4) . ?
C34 H34 0.9500 . ?
C35 C42 1.387(4) . ?
C35 C36 1.476(4) . ?
C36 N2A 1.265(3) . ?
C36 H36 0.9500 . ?
C42 C43 1.378(4) . ?
C42 H42 0.9500 . ?
C43 H43 0.9500 . ?
C44 C45 1.395(4) . ?
C44 H44 0.9500 . ?
C45 C69 1.396(4) . ?
C45 C46 1.493(4) . ?
C46 C47 1.385(4) . ?
C46 C68 1.391(4) . ?
C47 C48 1.391(4) . ?
C47 H47 0.9500 . ?
C48 C49 1.392(4) . ?
C48 H48 0.9500 . ?
C49 C67 1.374(4) . ?
C49 C50 1.478(4) . ?
C50 N2B' 1.275(4) . ?
C50 N2B 1.278(4) . ?
C50 H50 0.9500 . ?
C57 N1B' 1.283(4) . ?
C57 N1B 1.285(4) . ?
C57 C58 1.484(5) . ?
C57 H57 0.9500 . ?
C58 C59 1.385(4) . ?
C58 C63 1.388(4) . ?
C59 C60 1.403(4) . ?
C59 H59 0.9500 . ?
C60 C61 1.393(4) . ?
C60 H60 0.9500 . ?
C61 C62 1.398(4) . ?
C61 C64 1.472(4) . ?
C62 C63 1.380(4) . ?
C62 H62 0.9500 . ?
C63 H63 0.9500 . ?
C64 C65 1.401(4) . ?
C64 C66 1.401(4) . ?
C65 H65 0.9500 . ?
C66 H66 0.9500 . ?
C67 C68 1.382(4) . ?
C67 H67 0.9500 . ?
C68 H68 0.9500 . ?
C69 H69 0.9500 . ?
C70 C71 1.383(4) . ?
C70 H70 0.9500 . ?
C71 H71 0.9500 . ?
N1A C1A 1.468(3) . ?
C1A C2A 1.512(4) . ?
C1A H1AA 0.9900 . ?
C1A H1AB 0.9900 . ?
C2A C3A 1.518(4) . ?
C2A H2AB 0.9900 . ?
C2A H2AA 0.9900 . ?
C3A C4A 1.521(4) . ?
C3A H3AA 0.9900 . ?
C3A H3AB 0.9900 . ?
C4A C5A 1.525(4) . ?
C4A H4AA 0.9900 . ?
C4A H4AB 0.9900 . ?
C5A N2A 1.462(3) . ?
C5A H5AB 0.9900 . ?
C5A H5AA 0.9900 . ?
N1B C1B 1.489(6) . ?
C1B C2B 1.525(7) . ?
C1B H1BB 0.9900 . ?
C1B H1BA 0.9900 . ?
C2B C3B 1.521(7) . ?
C2B H2BB 0.9900 . ?
C2B H2BA 0.9900 . ?
C3B C4B 1.516(7) . ?
C3B H3BB 0.9900 . ?
C3B H3BA 0.9900 . ?
C4B C5B 1.522(7) . ?
C4B H4BB 0.9900 . ?
C4B H4BA 0.9900 . ?
C5B N2B 1.469(6) . ?
C5B H5BA 0.9900 . ?
C5B H5BB 0.9900 . ?
N1B' C1B' 1.490(6) . ?
C1B' C2B' 1.541(12) . ?
C1B' H1BD 0.9900 . ?
C1B' H1BC 0.9900 . ?
C2B' C3B' 1.494(11) . ?
C2B' H2BC 0.9900 . ?
C2B' H2BD 0.9900 . ?
C3B' C4B' 1.519(11) . ?
C3B' H3BC 0.9900 . ?
C3B' H3BD 0.9900 . ?
C4B' C5B' 1.534(11) . ?
C4B' H4BD 0.9900 . ?
C4B' H4BC 0.9900 . ?
C5B' N2B' 1.471(6) . ?
C5B' H5BC 0.9900 . ?
C5B' H5BD 0.9900 . ?
N1C C1C 1.487(6) . ?
C1C C2C 1.517(8) . ?
C1C H1CA 0.9900 . ?
C1C H1CB 0.9900 . ?
C2C C3C 1.505(7) . ?
C2C H2CB 0.9900 . ?
C2C H2CA 0.9900 . ?
C3C C4C 1.517(7) . ?
C3C H3CB 0.9900 . ?
C3C H3CA 0.9900 . ?
C4C C5C 1.529(8) . ?
C4C H4CA 0.9900 . ?
C4C H4CB 0.9900 . ?
C5C N2C 1.484(6) . ?
C5C H5CB 0.9900 . ?
C5C H5CA 0.9900 . ?
N1C' C1C' 1.488(6) . ?
C1C' C2C' 1.537(11) . ?
C1C' H1CC 0.9900 . ?
C1C' H1CD 0.9900 . ?
C2C' C3C' 1.524(10) . ?
C2C' H2CC 0.9900 . ?
C2C' H2CD 0.9900 . ?
C3C' C4C' 1.518(11) . ?
C3C' H3CD 0.9900 . ?
C3C' H3CC 0.9900 . ?
C4C' C5C' 1.526(12) . ?
C4C' H4CC 0.9900 . ?
C4C' H4CD 0.9900 . ?
C5C' N2C' 1.484(6) . ?
C5C' H5CC 0.9900 . ?
C5C' H5CD 0.9900 . ?

loop_
_geom_torsion_atom_site_label_1
_geom_torsion_atom_site_label_2
_geom_torsion_atom_site_label_3
_geom_torsion_atom_site_label_4
_geom_torsion
_geom_torsion_site_symmetry_1
_geom_torsion_site_symmetry_2
_geom_torsion_site_symmetry_3
_geom_torsion_site_symmetry_4
_geom_torsion_publ_flag
N1A C1 C2 C7 179.7(3) . . . . ?
N1A C1 C2 C3 2.3(4) . . . . ?
C7 C2 C3 C4 -0.3(4) . . . . ?
C1 C2 C3 C4 177.2(3) . . . . ?
C2 C3 C4 C5 0.6(4) . . . . ?
C3 C4 C5 C6 0.4(4) . . . . ?
C3 C4 C5 C8 -179.4(3) . . . . ?
C4 C5 C6 C7 -1.7(4) . . . . ?
C8 C5 C6 C7 178.1(3) . . . . ?
C3 C2 C7 C6 -1.0(4) . . . . ?
C1 C2 C7 C6 -178.5(3) . . . . ?
C5 C6 C7 C2 2.0(4) . . . . ?
C6 C5 C8 C9 -138.7(3) . . . . ?
C4 C5 C8 C9 41.1(4) . . . . ?
C6 C5 C8 C65 40.0(4) . . . . ?
C4 C5 C8 C65 -140.2(3) . . . . ?
C65 C8 C9 C10 1.2(5) . . . . ?
C5 C8 C9 C10 179.9(3) . . . . ?
C8 C9 C10 C66 -0.8(5) . . . . ?
C8 C9 C10 C11 -180.0(3) . . . . ?
C66 C10 C11 C12 156.2(3) . . . . ?
C9 C10 C11 C12 -24.7(4) . . . . ?
C66 C10 C11 C71 -22.7(5) . . . . ?
C9 C10 C11 C71 156.4(3) . . . . ?
C71 C11 C12 C13 -2.7(5) . . . . ?
C10 C11 C12 C13 178.3(3) . . . . ?
C11 C12 C13 C14 2.5(5) . . . . ?
C12 C13 C14 C70 -0.3(5) . . . . ?
C12 C13 C14 C15 177.9(3) . . . . ?
C70 C14 C15 N1C' -178.4(7) . . . . ?
C13 C14 C15 N1C' 3.5(8) . . . . ?
C70 C14 C15 N1C -155.3(9) . . . . ?
C13 C14 C15 N1C 26.6(10) . . . . ?
N2C C22 C23 C24 -162.7(13) . . . . ?
N2C' C22 C23 C24 -177.6(12) . . . . ?
N2C C22 C23 C28 20.5(13) . . . . ?
N2C' C22 C23 C28 5.6(12) . . . . ?
C28 C23 C24 C25 -2.5(5) . . . . ?
C22 C23 C24 C25 -179.4(3) . . . . ?
C23 C24 C25 C26 3.7(5) . . . . ?
C24 C25 C26 C27 -2.5(4) . . . . ?
C24 C25 C26 C29 177.1(3) . . . . ?
C25 C26 C27 C28 0.2(4) . . . . ?
C29 C26 C27 C28 -179.3(3) . . . . ?
C26 C27 C28 C23 0.8(5) . . . . ?
C24 C23 C28 C27 0.3(4) . . . . ?
C22 C23 C28 C27 177.0(3) . . . . ?
C27 C26 C29 C30 -26.2(4) . . . . ?
C25 C26 C29 C30 154.3(3) . . . . ?
C27 C26 C29 C69 151.3(3) . . . . ?
C25 C26 C29 C69 -28.2(4) . . . . ?
C69 C29 C30 C31 -1.1(4) . . . . ?
C26 C29 C30 C31 176.4(3) . . . . ?
C29 C30 C31 C44 1.4(4) . . . . ?
C29 C30 C31 C32 -176.8(3) . . . . ?
C30 C31 C32 C33 -143.8(3) . . . . ?
C44 C31 C32 C33 38.1(4) . . . . ?
C30 C31 C32 C43 38.9(4) . . . . ?
C44 C31 C32 C43 -139.2(3) . . . . ?
C43 C32 C33 C34 -1.2(4) . . . . ?
C31 C32 C33 C34 -178.6(3) . . . . ?
C32 C33 C34 C35 2.1(4) . . . . ?
C33 C34 C35 C42 -1.7(4) . . . . ?
C33 C34 C35 C36 178.8(3) . . . . ?
C42 C35 C36 N2A 15.1(4) . . . . ?
C34 C35 C36 N2A -165.4(3) . . . . ?
C34 C35 C42 C43 0.5(4) . . . . ?
C36 C35 C42 C43 -180.0(3) . . . . ?
C35 C42 C43 C32 0.4(4) . . . . ?
C33 C32 C43 C42 0.0(4) . . . . ?
C31 C32 C43 C42 177.4(3) . . . . ?
C30 C31 C44 C45 -0.7(4) . . . . ?
C32 C31 C44 C45 177.4(3) . . . . ?
C31 C44 C45 C69 -0.2(4) . . . . ?
C31 C44 C45 C46 -177.1(3) . . . . ?
C44 C45 C46 C47 -29.1(4) . . . . ?
C69 C45 C46 C47 154.1(3) . . . . ?
C44 C45 C46 C68 150.2(3) . . . . ?
C69 C45 C46 C68 -26.5(4) . . . . ?
C68 C46 C47 C48 -2.4(4) . . . . ?
C45 C46 C47 C48 177.0(3) . . . . ?
C46 C47 C48 C49 1.7(5) . . . . ?
C47 C48 C49 C67 1.4(5) . . . . ?
C47 C48 C49 C50 179.2(3) . . . . ?
C67 C49 C50 N2B' -141.9(9) . . . . ?
C48 C49 C50 N2B' 40.4(9) . . . . ?
C67 C49 C50 N2B -167.9(6) . . . . ?
C48 C49 C50 N2B 14.4(7) . . . . ?
N1B' C57 C58 C59 169.8(10) . . . . ?
N1B C57 C58 C59 -165.0(8) . . . . ?
N1B' C57 C58 C63 -13.3(11) . . . . ?
N1B C57 C58 C63 11.9(9) . . . . ?
C63 C58 C59 C60 -1.9(5) . . . . ?
C57 C58 C59 C60 175.1(3) . . . . ?
C58 C59 C60 C61 0.7(5) . . . . ?
C59 C60 C61 C62 1.0(5) . . . . ?
C59 C60 C61 C64 -177.5(3) . . . . ?
C60 C61 C62 C63 -1.4(4) . . . . ?
C64 C61 C62 C63 177.1(3) . . . . ?
C61 C62 C63 C58 0.2(5) . . . . ?
C59 C58 C63 C62 1.4(5) . . . . ?
C57 C58 C63 C62 -175.4(3) . . . . ?
C60 C61 C64 C65 -30.6(5) . . . . ?
C62 C61 C64 C65 151.0(3) . . . . ?
C60 C61 C64 C66 148.5(3) . . . . ?
C62 C61 C64 C66 -29.9(4) . . . . ?
C9 C8 C65 C64 -1.3(5) . . . . ?
C5 C8 C65 C64 -180.0(3) . . . . ?
C66 C64 C65 C8 0.9(5) . . . . ?
C61 C64 C65 C8 -179.9(3) . . . . ?
C9 C10 C66 C64 0.5(5) . . . . ?
C11 C10 C66 C64 179.6(3) . . . . ?
C65 C64 C66 C10 -0.5(5) . . . . ?
C61 C64 C66 C10 -179.7(3) . . . . ?
C48 C49 C67 C68 -3.7(5) . . . . ?
C50 C49 C67 C68 178.5(3) . . . . ?
C49 C67 C68 C46 3.0(5) . . . . ?
C47 C46 C68 C67 0.1(4) . . . . ?
C45 C46 C68 C67 -179.3(3) . . . . ?
C30 C29 C69 C45 0.1(4) . . . . ?
C26 C29 C69 C45 -177.3(3) . . . . ?
C44 C45 C69 C29 0.5(4) . . . . ?
C46 C45 C69 C29 177.3(3) . . . . ?
C13 C14 C70 C71 -1.5(5) . . . . ?
C15 C14 C70 C71 -179.7(3) . . . . ?
C14 C70 C71 C11 1.2(5) . . . . ?
C12 C11 C71 C70 0.9(4) . . . . ?
C10 C11 C71 C70 179.9(3) . . . . ?
C2 C1 N1A C1A -179.1(3) . . . . ?
C1 N1A C1A C2A -104.4(3) . . . . ?
N1A C1A C2A C3A -60.9(4) . . . . ?
C1A C2A C3A C4A 171.2(3) . . . . ?
C2A C3A C4A C5A -63.2(4) . . . . ?
C3A C4A C5A N2A -56.9(3) . . . . ?
C35 C36 N2A C5A -177.1(3) . . . . ?
C4A C5A N2A C36 117.4(3) . . . . ?
N1B' C57 N1B C1B -65(3) . . . . ?
C58 C57 N1B C1B 178.7(6) . . . . ?
C57 N1B C1B C2B 93.0(12) . . . . ?
N1B C1B C2B C3B -70.3(12) . . . . ?
C1B C2B C3B C4B 178.1(9) . . . . ?
C2B C3B C4B C5B -70.4(12) . . . . ?
C3B C4B C5B N2B -49.2(12) . . . . ?
N2B' C50 N2B C5B 86(3) . . . . ?
C49 C50 N2B C5B -173.9(6) . . . . ?
C4B C5B N2B C50 131.3(10) . . . . ?
N1B C57 N1B' C1B' 110(4) . . . . ?
C58 C57 N1B' C1B' -173.6(8) . . . . ?
C57 N1B' C1B' C2B' 126.4(13) . . . . ?
N1B' C1B' C2B' C3B' -78.8(16) . . . . ?
C1B' C2B' C3B' C4B' 173.8(12) . . . . ?
C2B' C3B' C4B' C5B' -71.0(15) . . . . ?
C3B' C4B' C5B' N2B' -53.9(12) . . . . ?
N2B C50 N2B' C5B' -90(3) . . . . ?
C49 C50 N2B' C5B' 175.7(6) . . . . ?
C4B' C5B' N2B' C50 122.5(10) . . . . ?
N1C' C15 N1C C1C -101(3) . . . . ?
C14 C15 N1C C1C -173.0(7) . . . . ?
C15 N1C C1C C2C 122.9(12) . . . . ?
N1C C1C C2C C3C -61.6(15) . . . . ?
C1C C2C C3C C4C 166.5(10) . . . . ?
C2C C3C C4C C5C -176.0(12) . . . . ?
C3C C4C C5C N2C 63.0(17) . . . . ?
N2C' C22 N2C C5C -52(6) . . . . ?
C23 C22 N2C C5C -173.9(9) . . . . ?
C4C C5C N2C C22 -101.8(19) . . . . ?
N1C C15 N1C' C1C' 63(3) . . . . ?
C14 C15 N1C' C1C' -176.5(8) . . . . ?
C15 N1C' C1C' C2C' 115.0(11) . . . . ?
N1C' C1C' C2C' C3C' 60.5(11) . . . . ?
C1C' C2C' C3C' C4C' -176.3(8) . . . . ?
C2C' C3C' C4C' C5C' 64.3(12) . . . . ?
C3C' C4C' C5C' N2C' 66.7(16) . . . . ?
N2C C22 N2C' C5C' 111(7) . . . . ?
C23 C22 N2C' C5C' 177.2(8) . . . . ?
C4C' C5C' N2C' C22 -119.8(17) . . . . ?

loop_
_platon_squeeze_void_nr
_platon_squeeze_void_average_x
_platon_squeeze_void_average_y
_platon_squeeze_void_average_z
_platon_squeeze_void_volume
_platon_squeeze_void_count_electrons
_platon_squeeze_void_content
1 0.000 0.000 0.183 385 121 ' '
2 0.500 0.000 0.183 385 121 ' '
